data_1101004
loop_
_publ_author_name
'Hashimoto, Masao'
'Tajima, Fukue'
'Eda, Kazuo'
'Yamamura, Kimiaki'
'Okazaki, Tadashi'

_publ_section_title
;
 Exploration of plastic-like phases in alkylurea systems.
 A thermal and X-ray study
;
_journal_issue 1-3
_journal_name_full 'Journal of Molecular Structure'
_journal_page_first 23
_journal_page_last 33
_journal_paper_doi 10.1016/j.molstruc.2004.08.008
_journal_volume 734
_journal_year 2005
_chemical_formula_moiety 'C11 H24 N2 O'
_chemical_formula_sum 'C11 H24 N2 O'
_chemical_formula_weight 200.32
_chemical_melting_point 385.3
_chemical_name_common n-decylurea
_space_group_IT_number 14
_symmetry_cell_setting monoclinic
_symmetry_space_group_name_Hall '-P 2ybc'
_symmetry_space_group_name_H-M 'P 1 21/c 1'
_atom_sites_solution_hydrogens geom
_atom_sites_solution_primary direct
_atom_sites_solution_secondary difmap
_cell_angle_alpha 90.00
_cell_angle_beta 94.584(4)
_cell_angle_gamma 90.00
_cell_formula_units_Z 4
_cell_length_a 18.336(4)
_cell_length_b 7.5383(15)
_cell_length_c 9.2943(19)
_cell_measurement_reflns_used 1177
_cell_measurement_temperature 296(2)
_cell_measurement_theta_max 22.682
_cell_measurement_theta_min 2.923
_cell_volume 1280.5(4)
_diffrn_ambient_temperature 296(2)
_diffrn_measurement_device_type 'CCD area detector'
_diffrn_measurement_method 'phi and omega scans'
_diffrn_radiation_monochromator graphite
_diffrn_radiation_source 'fine-focus sealed tube'
_diffrn_radiation_type MoK\a
_diffrn_radiation_wavelength 0.71073
_diffrn_reflns_av_R_equivalents 0.0473
_diffrn_reflns_av_sigmaI/netI 0.0712
_diffrn_reflns_limit_h_max 23
_diffrn_reflns_limit_h_min -15
_diffrn_reflns_limit_k_max 9
_diffrn_reflns_limit_k_min -9
_diffrn_reflns_limit_l_max 11
_diffrn_reflns_limit_l_min -12
_diffrn_reflns_number 7184
_diffrn_reflns_theta_max 27.50
_diffrn_reflns_theta_min 2.23
_exptl_absorpt_coefficient_mu 0.067
_exptl_absorpt_correction_T_max 1.000000
_exptl_absorpt_correction_T_min 0.568388
_exptl_absorpt_correction_type empirical
_exptl_absorpt_process_details 'program SADABS ver. 2.03(Sheldrick)'
_exptl_crystal_colour colorless
_exptl_crystal_density_diffrn 1.039
_exptl_crystal_density_method 'not measured'
_exptl_crystal_F_000 448
_exptl_crystal_size_max 0.50
_exptl_crystal_size_mid 0.46
_exptl_crystal_size_min 0.05
_refine_ls_extinction_method none
_refine_ls_goodness_of_fit_ref 0.786
_refine_ls_hydrogen_treatment mixed
_refine_ls_matrix_type full
_refine_ls_number_parameters 223
_refine_ls_number_reflns 2677
_refine_ls_number_restraints 0
_refine_ls_restrained_S_all 0.786
_refine_ls_R_factor_all 0.1310
_refine_ls_R_factor_gt 0.0474
_refine_ls_shift/su_max 0.000
_refine_ls_shift/su_mean 0.000
_refine_ls_structure_factor_coef Fsqd
_refine_ls_weighting_details 'calc w=1/[\s^2^(Fo^2^)+(0.0535P)^2^+0.0000P] where P=(Fo^2^+2Fc^2^)/3'
_refine_ls_weighting_scheme calc
_refine_ls_wR_factor_gt 0.0968
_refine_ls_wR_factor_ref 0.1126
_reflns_number_gt 1139
_reflns_number_total 2677
_reflns_threshold_expression >2sigma(I)
_cod_original_sg_symbol_H-M 'P 21/c'
_cod_database_code 1101004

loop_
_symmetry_equiv_pos_as_xyz
'x, y, z'
'-x, y+1/2, -z+1/2'
'-x, -y, -z'
'x, -y-1/2, z-1/2'

loop_
_atom_site_label
_atom_site_type_symbol
_atom_site_fract_x
_atom_site_fract_y
_atom_site_fract_z
_atom_site_U_iso_or_equiv
_atom_site_adp_type
_atom_site_occupancy
_atom_site_symmetry_multiplicity
_atom_site_calc_flag
_atom_site_refinement_flags
_atom_site_disorder_assembly
_atom_site_disorder_group
C1U C 0.05755(10) 0.2254(2) 0.57705(17) 0.0456(5) Uani 1 1 d . . .
C1 C 0.11605(13) 0.5120(3) 0.54810(19) 0.0517(5) Uani 1 1 d . . .
C2 C 0.15465(13) 0.6535(3) 0.6392(2) 0.0534(5) Uani 1 1 d . . .
C3 C 0.18366(13) 0.8006(3) 0.5505(2) 0.0560(6) Uani 1 1 d . . .
C4 C 0.22660(14) 0.9413(3) 0.6376(2) 0.0587(6) Uani 1 1 d . . .
C5 C 0.25718(15) 1.0843(3) 0.5467(2) 0.0617(6) Uani 1 1 d . . .
C6 C 0.30033(15) 1.2257(3) 0.6317(2) 0.0672(6) Uani 1 1 d . . .
C7 C 0.33214(15) 1.3659(3) 0.5409(2) 0.0693(6) Uani 1 1 d . . .
C8 C 0.37574(18) 1.5083(4) 0.6227(3) 0.0817(8) Uani 1 1 d . . .
C9 C 0.4064(2) 1.6466(4) 0.5284(4) 0.1043(10) Uani 1 1 d . . .
C10 C 0.4526(3) 1.7833(7) 0.6071(6) 0.1501(17) Uani 1 1 d . . .
H5B H 0.2884(11) 1.038(3) 0.4798(19) 0.074(7) Uiso 1 1 d . . .
H1 H 0.0941(9) 0.380(2) 0.7261(19) 0.060(6) Uiso 1 1 d . . .
H10B H 0.474(2) 1.869(5) 0.535(4) 0.199(16) Uiso 1 1 d . . .
H2 H 0.0378(9) 0.130(2) 0.7597(19) 0.054(5) Uiso 1 1 d . . .
H10C H 0.493(2) 1.716(5) 0.667(4) 0.24(3) Uiso 1 1 d . . .
H3 H 0.0041(12) 0.017(3) 0.636(2) 0.099(9) Uiso 1 1 d . . .
H8B H 0.4147(14) 1.455(3) 0.680(3) 0.116(10) Uiso 1 1 d . . .
H7B H 0.3645(11) 1.315(3) 0.475(2) 0.083(7) Uiso 1 1 d . . .
H9B H 0.4389(15) 1.586(4) 0.451(3) 0.142(11) Uiso 1 1 d . . .
H4A H 0.1913(10) 0.990(2) 0.7055(18) 0.066(6) Uiso 1 1 d . . .
H2B H 0.1950(10) 0.605(2) 0.7024(17) 0.059(6) Uiso 1 1 d . . .
H3B H 0.2143(9) 0.754(2) 0.4788(18) 0.060(6) Uiso 1 1 d . . .
H4B H 0.2667(10) 0.886(3) 0.7019(19) 0.072(6) Uiso 1 1 d . . .
H6B H 0.3418(11) 1.171(3) 0.690(2) 0.084(7) Uiso 1 1 d . . .
H1A H 0.0742(10) 0.565(3) 0.4867(18) 0.069(6) Uiso 1 1 d . . .
H2A H 0.1205(9) 0.687(2) 0.7026(19) 0.064(6) Uiso 1 1 d . . .
H3A H 0.1432(10) 0.850(2) 0.4910(19) 0.068(6) Uiso 1 1 d . . .
H5A H 0.2174(11) 1.139(3) 0.486(2) 0.075(7) Uiso 1 1 d . . .
H6A H 0.2693(10) 1.281(3) 0.699(2) 0.080(7) Uiso 1 1 d . . .
H7A H 0.2902(12) 1.424(3) 0.479(2) 0.098(8) Uiso 1 1 d . . .
H8A H 0.3473(12) 1.556(3) 0.696(2) 0.105(9) Uiso 1 1 d . . .
H9A H 0.3682(17) 1.693(4) 0.458(3) 0.155(14) Uiso 1 1 d . . .
H10A H 0.4253(19) 1.850(5) 0.672(4) 0.182(19) Uiso 1 1 d . . .
H1B H 0.1496(8) 0.464(2) 0.4792(16) 0.051(5) Uiso 1 1 d . . .
N1 N 0.08908(9) 0.3718(2) 0.63476(16) 0.0526(5) Uani 1 1 d . . .
N2 N 0.03370(11) 0.1061(2) 0.66854(17) 0.0605(5) Uani 1 1 d . . .
O1 O 0.05109(7) 0.20212(16) 0.44397(11) 0.0562(4) Uani 1 1 d . . .

loop_
_atom_site_aniso_label
_atom_site_aniso_U_11
_atom_site_aniso_U_22
_atom_site_aniso_U_33
_atom_site_aniso_U_23
_atom_site_aniso_U_13
_atom_site_aniso_U_12
C1U 0.0637(13) 0.0379(11) 0.0349(10) 0.0006(9) 0.0016(8) -0.0032(10)
C1 0.0756(16) 0.0425(12) 0.0367(10) -0.0015(9) 0.0027(11) -0.0086(11)
C2 0.0706(15) 0.0464(13) 0.0426(11) -0.0013(9) -0.0002(11) -0.0059(11)
C3 0.0769(16) 0.0445(12) 0.0460(11) -0.0012(10) 0.0020(11) -0.0090(12)
C4 0.0752(16) 0.0493(13) 0.0506(11) -0.0003(10) -0.0016(12) -0.0122(12)
C5 0.0807(17) 0.0475(13) 0.0562(12) -0.0010(11) 0.0024(13) -0.0095(12)
C6 0.0873(18) 0.0529(14) 0.0604(13) -0.0028(12) 0.0007(13) -0.0125(13)
C7 0.0811(17) 0.0570(15) 0.0693(14) 0.0016(12) 0.0028(14) -0.0126(14)
C8 0.095(2) 0.0610(17) 0.0875(18) -0.0027(14) 0.0011(18) -0.0195(15)
C9 0.120(3) 0.077(2) 0.117(2) -0.0011(18) 0.019(2) -0.0392(19)
C10 0.160(4) 0.100(3) 0.193(5) -0.019(3) 0.034(4) -0.066(3)
N1 0.0842(12) 0.0434(10) 0.0301(8) -0.0034(7) 0.0030(8) -0.0147(8)
N2 0.0988(14) 0.0517(11) 0.0314(9) -0.0004(8) 0.0063(9) -0.0201(10)
O1 0.0943(10) 0.0452(7) 0.0283(6) -0.0020(5) 0.0004(5) -0.0123(7)
